data_7014962
loop_
_publ_author_name
'Liu, Yu-Chiao'
'Tu, Ling-Kuang'
'Yen, Tao-Hung'
'Lee, Gene-Hsiang'
'Chiang, Ming-Hsi'

_publ_section_title
;
 Influences on the rotated structure of diiron dithiolate complexes:
 electronic asymmetry vs. secondary coordination sphere interaction
;
_journal_issue 11
_journal_name_full 'Dalton Transactions'
_journal_page_first 2528
_journal_paper_doi 10.1039/c0dt01332c
_journal_volume 40
_journal_year 2011
_chemical_formula_sum 'C87.5 H103 Cl3 F6 Fe4 N4 O15 P4 S6'
_chemical_formula_weight 2210.73
_chemical_name_systematic
;
?
;
_space_group_IT_number 2
_symmetry_cell_setting triclinic
_symmetry_space_group_name_Hall '-P 1'
_symmetry_space_group_name_H-M 'P -1'
_atom_sites_solution_hydrogens geom
_atom_sites_solution_primary direct
_atom_sites_solution_secondary difmap
_audit_creation_method SHELXL-97
_cell_angle_alpha 94.2320(2)
_cell_angle_beta 108.7318(14)
_cell_angle_gamma 113.5410(11)
_cell_formula_units_Z 2
_cell_length_a 16.4839(5)
_cell_length_b 17.0452(5)
_cell_length_c 21.2654(4)
_cell_measurement_reflns_used 63604
_cell_measurement_temperature 150(2)
_cell_measurement_theta_max 25.00
_cell_measurement_theta_min 1.04
_cell_volume 5045.1(2)
_computing_cell_refinement DENZO-SMN
_computing_data_collection 'NONIUS COLLECT'
_computing_data_reduction DENZO-SMN
_computing_molecular_graphics 'Bruker SHELXTL'
_computing_publication_material 'Bruker SHELXTL'
_computing_structure_refinement 'SHELXL-97 (Sheldrick, 1997)'
_computing_structure_solution 'SHELXS-97 (Sheldrick, 1990)'
_diffrn_ambient_temperature 150(2)
_diffrn_measured_fraction_theta_full 0.993
_diffrn_measured_fraction_theta_max 0.993
_diffrn_measurement_device_type 'NONIUS KappaCCD'
_diffrn_measurement_method '\w scans'
_diffrn_radiation_monochromator graphite
_diffrn_radiation_source 'fine-focus sealed tube'
_diffrn_radiation_type MoK\a
_diffrn_radiation_wavelength 0.71073
_diffrn_reflns_av_R_equivalents 0.0917
_diffrn_reflns_av_sigmaI/netI 0.1205
_diffrn_reflns_limit_h_max 19
_diffrn_reflns_limit_h_min -19
_diffrn_reflns_limit_k_max 20
_diffrn_reflns_limit_k_min -20
_diffrn_reflns_limit_l_max 25
_diffrn_reflns_limit_l_min -25
_diffrn_reflns_number 63604
_diffrn_reflns_theta_full 25.00
_diffrn_reflns_theta_max 25.00
_diffrn_reflns_theta_min 1.04
_exptl_absorpt_coefficient_mu 0.903
_exptl_absorpt_correction_T_max 0.938
_exptl_absorpt_correction_T_min 0.800
_exptl_absorpt_correction_type multi-scan
_exptl_crystal_colour orange-red
_exptl_crystal_density_diffrn 1.455
_exptl_crystal_density_method 'not measured'
_exptl_crystal_description block
_exptl_crystal_F_000 2282
_exptl_crystal_size_max 0.37
_exptl_crystal_size_mid 0.18
_exptl_crystal_size_min 0.08
_refine_diff_density_max 2.567
_refine_diff_density_min -2.565
_refine_diff_density_rms 0.178
_refine_ls_extinction_method none
_refine_ls_goodness_of_fit_ref 1.008
_refine_ls_hydrogen_treatment constr
_refine_ls_matrix_type full
_refine_ls_number_parameters 1089
_refine_ls_number_reflns 17651
_refine_ls_number_restraints 46
_refine_ls_restrained_S_all 1.041
_refine_ls_R_factor_all 0.1789
_refine_ls_R_factor_gt 0.1006
_refine_ls_shift/su_max 0.023
_refine_ls_shift/su_mean 0.002
_refine_ls_structure_factor_coef Fsqd
_refine_ls_weighting_details 'calc w=1/[\s^2^(Fo^2^)+(0.1921P)^2^+20.4325P] where P=(Fo^2^+2Fc^2^)/3'
_refine_ls_weighting_scheme calc
_refine_ls_wR_factor_gt 0.2871
_refine_ls_wR_factor_ref 0.3409
_reflns_number_gt 9145
_reflns_number_total 17651
_reflns_threshold_expression >2sigma(I)
_cod_data_source_file C0DT01332C.TXT
_cod_data_source_block 5
_cod_depositor_comments
;
The following automatic conversions were performed:
'_symmetry_cell_setting' value 'Triclinic' changed to 'triclinic'
according to '/home/saulius/struct/CIF-dictionaries/cif_core.dic'
dictionary named 'cif_core.dic' version 2.4.1 from 2010-06-29.

Automatic conversion script
Id: cif_fix_enum 1555 2011-01-17 13:19:09Z saulius 
;
_cod_original_sg_symbol_H-M P-1
_cod_original_formula_sum 'C87.50 H103 Cl3 F6 Fe4 N4 O15 P4 S6'
_cod_database_code 7014962

loop_
_symmetry_equiv_pos_as_xyz
'x, y, z'
'-x, -y, -z'

loop_
_atom_site_label
_atom_site_type_symbol
_atom_site_fract_x
_atom_site_fract_y
_atom_site_fract_z
_atom_site_U_iso_or_equiv
_atom_site_adp_type
_atom_site_occupancy
_atom_site_symmetry_multiplicity
_atom_site_calc_flag
_atom_site_refinement_flags
_atom_site_disorder_assembly
_atom_site_disorder_group
Fe1 Fe 0.32923(10) 0.70653(9) 0.35766(7) 0.0371(4) Uani 1 1 d . . .
Fe2 Fe 0.29915(10) 0.76901(9) 0.25189(7) 0.0345(4) Uani 1 1 d . . .
Fe3 Fe 0.13383(11) 0.30219(9) 0.15716(7) 0.0400(4) Uani 1 1 d . . .
Fe4 Fe 0.14976(11) 0.22584(9) 0.25541(7) 0.0375(4) Uani 1 1 d . . .
S1 S 0.19423(18) 0.72093(15) 0.30416(12) 0.0369(6) Uani 1 1 d . . .
S2 S 0.04779(19) 0.28811(16) 0.22419(13) 0.0401(6) Uani 1 1 d . . .
S3 S 0.28405(19) 0.63043(16) 0.24930(12) 0.0395(6) Uani 1 1 d . . .
S4 S 0.25513(19) 0.36290(16) 0.26219(12) 0.0397(6) Uani 1 1 d . . .
P1 P 0.3176(2) 0.90465(16) 0.28438(13) 0.0374(6) Uani 1 1 d . . .
P2 P 0.2059(2) 0.76342(17) 0.14890(13) 0.0399(6) Uani 1 1 d . . .
P3 P 0.2036(2) 0.21588(18) 0.36168(14) 0.0469(7) Uani 1 1 d . . .
P4 P 0.0259(2) 0.09609(17) 0.23773(14) 0.0461(7) Uani 1 1 d . . .
N1 N -0.0226(6) 0.4780(5) 0.2822(4) 0.043(2) Uani 1 1 d . . .
N2 N 0.4854(6) 0.5347(5) 0.2823(4) 0.043(2) Uani 1 1 d . . .
C1 C 0.3091(7) 0.6103(7) 0.3907(5) 0.041(2) Uani 1 1 d . . .
C2 C 0.4551(10) 0.7639(7) 0.3719(5) 0.048(3) Uani 1 1 d . . .
C3 C 0.3491(8) 0.7758(7) 0.4331(6) 0.044(3) Uani 1 1 d . . .
C4 C 0.4050(9) 0.8076(7) 0.2340(5) 0.048(3) Uani 1 1 d . . .
C5 C 0.1316(9) 0.3959(8) 0.1236(5) 0.050(3) Uani 1 1 d . . .
C6 C 0.0291(9) 0.2162(8) 0.0935(6) 0.048(3) Uani 1 1 d . . .
C7 C 0.2084(9) 0.2824(7) 0.1203(6) 0.056(3) Uani 1 1 d . . .
C8 C 0.2112(8) 0.1745(7) 0.2331(5) 0.042(2) Uani 1 1 d . . .
C9 C 0.0909(7) 0.6139(6) 0.2581(5) 0.039(2) Uani 1 1 d . . .
H9A H 0.0363 0.6222 0.2284 0.047 Uiso 1 1 calc R . .
H9B H 0.1076 0.5795 0.2293 0.047 Uiso 1 1 calc R . .
C10 C 0.0643(7) 0.5655(6) 0.3114(5) 0.040(2) Uani 1 1 d . . .
H10A H 0.1193 0.5566 0.3397 0.048 Uiso 1 1 calc R . .
H10B H 0.0528 0.6032 0.3419 0.048 Uiso 1 1 calc R . .
C11 C -0.0068(7) 0.4162(6) 0.2382(5) 0.040(2) Uani 1 1 d . . .
H11A H 0.0023 0.4413 0.1991 0.048 Uiso 1 1 calc R . .
H11B H -0.0660 0.3597 0.2196 0.048 Uiso 1 1 calc R . .
C12 C 0.0783(7) 0.3964(6) 0.2731(5) 0.038(2) Uani 1 1 d . . .
H12A H 0.0871 0.3950 0.3212 0.045 Uiso 1 1 calc R . .
H12B H 0.1381 0.4419 0.2721 0.045 Uiso 1 1 calc R . .
C13 C -0.1081(8) 0.4888(8) 0.2384(7) 0.059(3) Uani 1 1 d . . .
H13A H -0.1111 0.5382 0.2625 0.089 Uiso 1 1 calc R . .
H13B H -0.1668 0.4348 0.2291 0.089 Uiso 1 1 calc R . .
H13C H -0.1021 0.5003 0.1953 0.089 Uiso 1 1 calc R . .
C14 C -0.0414(10) 0.4432(7) 0.3439(6) 0.059(3) Uani 1 1 d . . .
H14 H 0.0210 0.4529 0.3792 0.071 Uiso 1 1 calc R . .
C15 C -0.0830(12) 0.4937(9) 0.3748(8) 0.083(4) Uani 1 1 d . . .
H15A H -0.1415 0.4888 0.3396 0.125 Uiso 1 1 calc R . .
H15B H -0.0361 0.5557 0.3926 0.125 Uiso 1 1 calc R . .
H15C H -0.0982 0.4689 0.4120 0.125 Uiso 1 1 calc R . .
C16 C -0.1108(10) 0.3424(8) 0.3223(8) 0.075(4) Uani 1 1 d . . .
H16A H -0.1185 0.3213 0.3627 0.113 Uiso 1 1 calc R . .
H16B H -0.0841 0.3106 0.3016 0.113 Uiso 1 1 calc R . .
H16C H -0.1734 0.3320 0.2892 0.113 Uiso 1 1 calc R . .
C17 C 0.3808(8) 0.6119(7) 0.2369(5) 0.044(3) Uani 1 1 d . . .
H17A H 0.3554 0.5707 0.1923 0.053 Uiso 1 1 calc R . .
H17B H 0.4315 0.6682 0.2369 0.053 Uiso 1 1 calc R . .
C18 C 0.4221(8) 0.5740(7) 0.2935(5) 0.047(3) Uani 1 1 d . . .
H18A H 0.3684 0.5278 0.3009 0.057 Uiso 1 1 calc R . .
H18B H 0.4598 0.6211 0.3359 0.057 Uiso 1 1 calc R . .
C19 C 0.4273(8) 0.4434(7) 0.2370(5) 0.048(3) Uani 1 1 d . . .
H19A H 0.4717 0.4262 0.2243 0.058 Uiso 1 1 calc R . .
H19B H 0.3822 0.4465 0.1944 0.058 Uiso 1 1 calc R . .
C20 C 0.3695(7) 0.3694(7) 0.2638(5) 0.044(3) Uani 1 1 d . . .
H20A H 0.4098 0.3755 0.3115 0.053 Uiso 1 1 calc R . .
H20B H 0.3565 0.3128 0.2368 0.053 Uiso 1 1 calc R . .
C21 C 0.5473(10) 0.5910(9) 0.2459(7) 0.073(4) Uani 1 1 d . . .
H21A H 0.5886 0.5655 0.2392 0.109 Uiso 1 1 calc R . .
H21B H 0.5871 0.6512 0.2740 0.109 Uiso 1 1 calc R . .
H21C H 0.5055 0.5919 0.2015 0.109 Uiso 1 1 calc R . .
C22 C 0.5518(9) 0.5355(7) 0.3528(5) 0.053(3) Uani 1 1 d . . .
H22 H 0.5119 0.5088 0.3795 0.064 Uiso 1 1 calc R . .
C23 C 0.6237(11) 0.6286(10) 0.3915(8) 0.091(5) Uani 1 1 d . . .
H23A H 0.6627 0.6282 0.4372 0.137 Uiso 1 1 calc R . .
H23B H 0.5899 0.6635 0.3955 0.137 Uiso 1 1 calc R . .
H23C H 0.6653 0.6546 0.3669 0.137 Uiso 1 1 calc R . .
C24 C 0.6066(10) 0.4840(10) 0.3473(7) 0.077(4) Uani 1 1 d . . .
H24A H 0.5614 0.4220 0.3263 0.116 Uiso 1 1 calc R . .
H24B H 0.6505 0.4892 0.3930 0.116 Uiso 1 1 calc R . .
H24C H 0.6432 0.5075 0.3191 0.116 Uiso 1 1 calc R . .
C25 C 0.2159(8) 0.9117(7) 0.2195(5) 0.046(3) Uani 1 1 d . . .
H25A H 0.1565 0.8798 0.2274 0.055 Uiso 1 1 calc R . .
H25B H 0.2284 0.9740 0.2226 0.055 Uiso 1 1 calc R . .
C26 C 0.2042(8) 0.8709(7) 0.1488(5) 0.047(3) Uani 1 1 d . . .
H26A H 0.2569 0.9105 0.1365 0.057 Uiso 1 1 calc R . .
H26B H 0.1428 0.8631 0.1143 0.057 Uiso 1 1 calc R . .
C27 C 0.3134(8) 0.9441(6) 0.3656(5) 0.039(2) Uani 1 1 d . . .
C28 C 0.3949(8) 0.9998(7) 0.4215(5) 0.050(3) Uani 1 1 d . . .
H28 H 0.4556 1.0188 0.4179 0.060 Uiso 1 1 calc R . .
C29 C 0.3911(9) 1.0289(7) 0.4823(6) 0.057(3) Uani 1 1 d . . .
H29 H 0.4484 1.0673 0.5198 0.069 Uiso 1 1 calc R . .
C30 C 0.3046(10) 1.0023(8) 0.4885(6) 0.056(3) Uani 1 1 d . . .
H30 H 0.3017 1.0230 0.5301 0.067 Uiso 1 1 calc R . .
C31 C 0.2203(9) 0.9446(7) 0.4337(6) 0.052(3) Uani 1 1 d . . .
H31 H 0.1604 0.9237 0.4385 0.062 Uiso 1 1 calc R . .
C32 C 0.2248(8) 0.9181(6) 0.3723(5) 0.043(2) Uani 1 1 d . . .
H32 H 0.1673 0.8819 0.3342 0.051 Uiso 1 1 calc R . .
C33 C 0.4260(8) 0.9964(6) 0.2861(5) 0.040(2) Uani 1 1 d . . .
C34 C 0.4263(9) 1.0672(7) 0.2588(6) 0.053(3) Uani 1 1 d . . .
H34 H 0.3667 1.0673 0.2352 0.064 Uiso 1 1 calc R . .
C35 C 0.5072(11) 1.1361(8) 0.2641(7) 0.068(4) Uani 1 1 d . . .
H35 H 0.5043 1.1826 0.2429 0.081 Uiso 1 1 calc R . .
C36 C 0.5953(10) 1.1388(9) 0.3007(7) 0.072(4) Uani 1 1 d . . .
H36 H 0.6532 1.1880 0.3062 0.087 Uiso 1 1 calc R . .
C37 C 0.5977(10) 1.0686(8) 0.3292(7) 0.065(3) Uani 1 1 d . . .
H37 H 0.6574 1.0696 0.3542 0.078 Uiso 1 1 calc R . .
C38 C 0.5154(8) 0.9992(7) 0.3216(6) 0.051(3) Uani 1 1 d . . .
H38 H 0.5180 0.9512 0.3406 0.061 Uiso 1 1 calc R . .
C39 C 0.2337(8) 0.7419(7) 0.0741(5) 0.044(3) Uani 1 1 d . . .
C40 C 0.1946(11) 0.7668(9) 0.0158(6) 0.067(4) Uani 1 1 d . . .
H40 H 0.1564 0.7964 0.0151 0.080 Uiso 1 1 calc R . .
C41 C 0.2120(12) 0.7479(10) -0.0413(6) 0.080(4) Uani 1 1 d . . .
H41 H 0.1858 0.7656 -0.0812 0.096 Uiso 1 1 calc R . .
C42 C 0.2648(11) 0.7056(9) -0.0422(7) 0.075(4) Uani 1 1 d . . .
H42 H 0.2756 0.6935 -0.0823 0.090 Uiso 1 1 calc R . .
C43 C 0.3031(10) 0.6799(8) 0.0146(6) 0.065(3) Uani 1 1 d . . .
H43 H 0.3419 0.6510 0.0147 0.078 Uiso 1 1 calc R . .
C44 C 0.2848(8) 0.6963(8) 0.0730(6) 0.054(3) Uani 1 1 d . . .
H44 H 0.3082 0.6755 0.1118 0.065 Uiso 1 1 calc R . .
C45 C 0.0812(7) 0.6845(7) 0.1174(5) 0.040(2) Uani 1 1 d . . .
C46 C 0.0545(9) 0.5983(7) 0.0879(5) 0.048(3) Uani 1 1 d . . .
H46 H 0.1016 0.5830 0.0822 0.057 Uiso 1 1 calc R . .
C47 C -0.0386(9) 0.5341(8) 0.0667(5) 0.057(3) Uani 1 1 d . . .
H47 H -0.0550 0.4751 0.0475 0.069 Uiso 1 1 calc R . .
C48 C -0.1095(9) 0.5564(8) 0.0737(6) 0.060(3) Uani 1 1 d . . .
H48 H -0.1742 0.5132 0.0591 0.072 Uiso 1 1 calc R . .
C49 C -0.0823(9) 0.6415(9) 0.1020(7) 0.068(4) Uani 1 1 d . . .
H49 H -0.1297 0.6576 0.1058 0.082 Uiso 1 1 calc R . .
C50 C 0.0113(8) 0.7052(8) 0.1253(5) 0.051(3) Uani 1 1 d . . .
H50 H 0.0280 0.7634 0.1468 0.061 Uiso 1 1 calc R . .
C51 C 0.1564(11) 0.0981(8) 0.3593(6) 0.067(4) Uani 1 1 d . . .
H51A H 0.1898 0.0724 0.3397 0.081 Uiso 1 1 calc R . .
H51B H 0.1670 0.0888 0.4061 0.081 Uiso 1 1 calc R . .
C52 C 0.0482(10) 0.0533(8) 0.3148(6) 0.067(4) Uani 1 1 d . . .
H52A H 0.0127 0.0648 0.3412 0.080 Uiso 1 1 calc R . .
H52B H 0.0250 -0.0111 0.3019 0.080 Uiso 1 1 calc R . .
C53 C 0.3325(9) 0.2572(7) 0.4016(5) 0.052(3) Uani 1 1 d . . .
C54 C 0.3763(10) 0.2057(9) 0.3875(6) 0.072(4) Uani 1 1 d . . .
H54 H 0.3379 0.1464 0.3621 0.086 Uiso 1 1 calc R . .
C55 C 0.4747(11) 0.2411(11) 0.4102(7) 0.079(4) Uani 1 1 d . . .
H55 H 0.5030 0.2056 0.4001 0.095 Uiso 1 1 calc R . .
C56 C 0.5328(11) 0.3266(11) 0.4474(6) 0.079(4) Uani 1 1 d . . .
H56 H 0.6005 0.3505 0.4621 0.095 Uiso 1 1 calc R . .
C57 C 0.4905(9) 0.3775(9) 0.4629(6) 0.065(3) Uani 1 1 d . . .
H57 H 0.5297 0.4360 0.4898 0.077 Uiso 1 1 calc R . .
C58 C 0.3927(9) 0.3439(8) 0.4397(6) 0.058(3) Uani 1 1 d . . .
H58 H 0.3651 0.3803 0.4498 0.070 Uiso 1 1 calc R . .
C59 C 0.1720(9) 0.2630(7) 0.4246(5) 0.049(3) Uani 1 1 d . . .
C60 C 0.1336(10) 0.2158(8) 0.4678(6) 0.064(3) Uani 1 1 d . . .
H60 H 0.1230 0.1564 0.4651 0.076 Uiso 1 1 calc R . .
C61 C 0.1111(10) 0.2553(10) 0.5142(6) 0.075(4) Uani 1 1 d . . .
H61 H 0.0859 0.2235 0.5439 0.090 Uiso 1 1 calc R . .
C62 C 0.1258(10) 0.3420(9) 0.5173(7) 0.070(4) Uani 1 1 d . . .
H62 H 0.1105 0.3697 0.5492 0.084 Uiso 1 1 calc R . .
C63 C 0.1615(10) 0.3867(9) 0.4750(6) 0.062(3) Uani 1 1 d . . .
H63 H 0.1713 0.4458 0.4770 0.074 Uiso 1 1 calc R . .
C64 C 0.1835(8) 0.3475(7) 0.4299(5) 0.050(3) Uani 1 1 d . . .
H64 H 0.2081 0.3802 0.4004 0.060 Uiso 1 1 calc R . .
C65 C -0.0901(9) 0.0954(7) 0.2225(7) 0.058(3) Uani 1 1 d . . .
C66 C -0.1107(10) 0.1247(8) 0.2761(7) 0.073(4) Uani 1 1 d . . .
H66 H -0.0654 0.1432 0.3219 0.088 Uiso 1 1 calc R . .
C67 C -0.1981(14) 0.1261(11) 0.2613(12) 0.100(6) Uani 1 1 d . . .
H67 H -0.2120 0.1442 0.2983 0.120 Uiso 1 1 calc R . .
C68 C -0.2628(15) 0.1042(12) 0.1997(13) 0.115(7) Uani 1 1 d . . .
H68 H -0.3212 0.1079 0.1916 0.138 Uiso 1 1 calc R . .
C69 C -0.2426(11) 0.0754(11) 0.1467(10) 0.096(5) Uani 1 1 d . . .
H69 H -0.2886 0.0593 0.1014 0.115 Uiso 1 1 calc R . .
C70 C -0.1600(10) 0.0690(8) 0.1562(8) 0.072(4) Uani 1 1 d . . .
H70 H -0.1498 0.0471 0.1185 0.086 Uiso 1 1 calc R . .
C71 C -0.0083(9) 0.0030(7) 0.1705(5) 0.050(3) Uani 1 1 d . . .
C72 C 0.0300(8) 0.0130(7) 0.1191(5) 0.051(3) Uani 1 1 d . . .
H72 H 0.0751 0.0696 0.1196 0.061 Uiso 1 1 calc R . .
C73 C 0.0026(9) -0.0586(8) 0.0680(6) 0.060(3) Uani 1 1 d . . .
H73 H 0.0299 -0.0518 0.0344 0.072 Uiso 1 1 calc R . .
C74 C -0.0652(10) -0.1404(8) 0.0668(6) 0.066(4) Uani 1 1 d . . .
H74 H -0.0855 -0.1901 0.0319 0.079 Uiso 1 1 calc R . .
C75 C -0.1022(10) -0.1491(8) 0.1150(7) 0.069(4) Uani 1 1 d . . .
H75 H -0.1493 -0.2054 0.1130 0.083 Uiso 1 1 calc R . .
C76 C -0.0747(10) -0.0799(8) 0.1670(6) 0.063(3) Uani 1 1 d . . .
H76 H -0.1015 -0.0892 0.2008 0.076 Uiso 1 1 calc R . .
O1 O 0.2975(6) 0.5470(5) 0.4094(4) 0.065(2) Uani 1 1 d . . .
O2 O 0.5332(6) 0.7985(6) 0.3824(4) 0.064(2) Uani 1 1 d . . .
O3 O 0.3627(6) 0.8185(5) 0.4836(4) 0.060(2) Uani 1 1 d . . .
O4 O 0.4716(6) 0.8306(6) 0.2214(4) 0.063(2) Uani 1 1 d . . .
O5 O 0.1266(9) 0.4508(6) 0.0990(5) 0.091(3) Uani 1 1 d . . .
O6 O -0.0391(6) 0.1579(6) 0.0534(4) 0.066(2) Uani 1 1 d . . .
O7 O 0.2556(7) 0.2687(6) 0.0956(4) 0.072(3) Uani 1 1 d . . .
O8 O 0.2553(6) 0.1421(5) 0.2176(4) 0.058(2) Uani 1 1 d . . .
S5 S 0.9559(2) 0.7661(2) 0.31288(16) 0.0590(8) Uani 1 1 d D . .
O9 O 0.9740(8) 0.7004(6) 0.3435(5) 0.092(3) Uani 1 1 d D . .
O10 O 0.9704(7) 0.8381(6) 0.3594(5) 0.088(3) Uani 1 1 d D . .
O11 O 0.9928(7) 0.7856(8) 0.2620(5) 0.105(4) Uani 1 1 d D . .
C77 C 0.8315(9) 0.7130(8) 0.2667(7) 0.074(4) Uani 1 1 d D . .
F1 F 0.8047(7) 0.6462(7) 0.2169(5) 0.122(4) Uani 1 1 d D . .
F2 F 0.7833(7) 0.6859(7) 0.3066(5) 0.123(4) Uani 1 1 d D . .
F3 F 0.7996(7) 0.7668(7) 0.2355(6) 0.128(4) Uani 1 1 d D . .
S6 S 0.6142(5) 0.3578(4) 0.1922(3) 0.140(2) Uiso 1 1 d D . .
O12 O 0.5193(7) 0.3144(8) 0.1913(7) 0.135(5) Uiso 1 1 d D . .
O13 O 0.6475(11) 0.2968(9) 0.1791(8) 0.169(6) Uiso 1 1 d D . .
O14 O 0.6771(10) 0.4237(9) 0.2528(6) 0.200 Uiso 1 1 d D . .
C78 C 0.6176(10) 0.4320(8) 0.1416(6) 0.091(5) Uiso 1 1 d D . .
F4 F 0.6795(8) 0.4400(8) 0.1117(6) 0.143(4) Uiso 1 1 d D . .
F5 F 0.5387(10) 0.4400(13) 0.1092(8) 0.244(8) Uiso 1 1 d D . .
F6 F 0.6577(10) 0.5005(7) 0.1974(7) 0.200 Uiso 1 1 d D . .
O15 O 0.6399(14) 0.9882(12) -0.0716(9) 0.167(6) Uiso 1 1 d . . .
C79 C 0.529(3) 1.040(2) -0.0983(18) 0.235(15) Uiso 1 1 d . . .
H79A H 0.5060 1.0302 -0.1481 0.353 Uiso 1 1 calc R . .
H79B H 0.5883 1.0944 -0.0774 0.353 Uiso 1 1 calc R . .
H79C H 0.4800 1.0441 -0.0831 0.353 Uiso 1 1 calc R . .
C80 C 0.5444(19) 0.9718(18) -0.0793(13) 0.157(9) Uiso 1 1 d . . .
H80A H 0.4975 0.9167 -0.1143 0.189 Uiso 1 1 calc R . .
H80B H 0.5363 0.9648 -0.0356 0.189 Uiso 1 1 calc R . .
C81 C 0.6581(19) 0.910(2) -0.0585(19) 0.234(15) Uiso 1 1 d D . .
H81A H 0.6471 0.8930 -0.0175 0.281 Uiso 1 1 calc R . .
H81B H 0.6177 0.8594 -0.0982 0.281 Uiso 1 1 calc R . .
C82 C 0.7589(14) 0.9454(13) -0.0480(9) 0.112(6) Uiso 1 1 d D . .
H82A H 0.7933 1.0062 -0.0209 0.168 Uiso 1 1 calc R . .
H82B H 0.7652 0.9440 -0.0923 0.168 Uiso 1 1 calc R . .
H82C H 0.7862 0.9095 -0.0236 0.168 Uiso 1 1 calc R . .
C83 C 0.1633(14) 0.0662(16) 0.6314(12) 0.183(11) Uiso 1 1 d D . .
H83A H 0.1422 0.1122 0.6206 0.219 Uiso 1 1 calc R . .
H83B H 0.1441 0.0448 0.6688 0.219 Uiso 1 1 calc R . .
Cl1 Cl 0.2828(9) 0.1118(8) 0.6590(6) 0.264(5) Uiso 1 1 d D . .
Cl2 Cl 0.1051(7) -0.0186(7) 0.5615(5) 0.220(4) Uiso 1 1 d D . .
C84 C 0.588(3) 0.8007(17) 0.133(2) 0.146(16) Uiso 0.50 1 d PD . .
H84A H 0.5339 0.8157 0.1157 0.176 Uiso 0.50 1 calc PR . .
H84B H 0.6171 0.8219 0.1833 0.176 Uiso 0.50 1 calc PR . .
Cl3 Cl 0.5452(13) 0.6910(12) 0.1134(9) 0.202(6) Uiso 0.50 1 d PD . .
Cl4 Cl 0.669(2) 0.8532(18) 0.101(2) 0.396(19) Uiso 0.50 1 d PD . .
N3 N 0.8292(17) 0.3824(13) 0.4998(11) 0.147(8) Uani 1 1 d . . .
C86 C 0.8321(15) 0.3289(12) 0.4991(8) 0.089(6) Uani 1 1 d . . .
C87 C 0.8482(14) 0.2425(11) 0.4994(10) 0.119(7) Uani 1 1 d . . .
H87A H 0.9007 0.2515 0.5420 0.179 Uiso 1 1 calc R . .
H87B H 0.8644 0.2306 0.4605 0.179 Uiso 1 1 calc R . .
H87C H 0.7894 0.1924 0.4962 0.179 Uiso 1 1 calc R . .
N4 N 0.3404(14) 0.4899(13) 0.0732(9) 0.125(6) Uani 1 1 d . . .
C88 C 0.3496(15) 0.4530(15) 0.0345(10) 0.110(6) Uani 1 1 d . . .
C89 C 0.3518(14) 0.4020(16) -0.0199(12) 0.152(9) Uani 1 1 d . . .
H89A H 0.2923 0.3470 -0.0392 0.229 Uiso 1 1 calc R . .
H89B H 0.4064 0.3885 -0.0028 0.229 Uiso 1 1 calc R . .
H89C H 0.3584 0.4350 -0.0552 0.229 Uiso 1 1 calc R . .

loop_
_atom_site_aniso_label
_atom_site_aniso_U_11
_atom_site_aniso_U_22
_atom_site_aniso_U_33
_atom_site_aniso_U_23
_atom_site_aniso_U_13
_atom_site_aniso_U_12
Fe1 0.0419(9) 0.0320(8) 0.0353(8) 0.0050(6) 0.0099(6) 0.0188(7)
Fe2 0.0382(9) 0.0313(8) 0.0351(8) 0.0066(6) 0.0115(6) 0.0188(7)
Fe3 0.0491(10) 0.0356(8) 0.0358(8) 0.0051(6) 0.0114(7) 0.0238(7)
Fe4 0.0466(9) 0.0301(8) 0.0372(8) 0.0058(6) 0.0124(7) 0.0217(7)
S1 0.0418(15) 0.0298(13) 0.0382(13) 0.0056(10) 0.0131(11) 0.0173(12)
S2 0.0435(16) 0.0308(13) 0.0437(14) 0.0045(11) 0.0111(12) 0.0195(12)
S3 0.0458(16) 0.0363(14) 0.0367(13) 0.0048(11) 0.0095(11) 0.0243(13)
S4 0.0436(16) 0.0332(13) 0.0394(14) 0.0031(10) 0.0102(12) 0.0199(12)
P1 0.0416(16) 0.0311(14) 0.0390(14) 0.0057(11) 0.0137(12) 0.0177(12)
P2 0.0492(17) 0.0379(15) 0.0359(14) 0.0082(11) 0.0131(12) 0.0253(13)
P3 0.065(2) 0.0385(16) 0.0398(15) 0.0087(12) 0.0136(14) 0.0302(15)
P4 0.0600(19) 0.0305(14) 0.0489(16) 0.0055(12) 0.0213(14) 0.0216(14)
N1 0.046(5) 0.036(5) 0.054(5) 0.013(4) 0.022(4) 0.021(4)
N2 0.033(5) 0.044(5) 0.055(5) 0.006(4) 0.019(4) 0.019(4)
C1 0.042(6) 0.044(6) 0.030(5) 0.004(5) 0.001(5) 0.021(5)
C2 0.059(8) 0.039(6) 0.046(6) 0.003(5) 0.014(6) 0.028(6)
C3 0.049(7) 0.043(6) 0.048(7) 0.016(5) 0.021(5) 0.025(5)
C4 0.059(8) 0.042(6) 0.039(6) 0.002(5) 0.007(6) 0.030(6)
C5 0.063(8) 0.048(7) 0.043(6) 0.009(5) 0.017(6) 0.032(6)
C6 0.052(7) 0.053(7) 0.042(6) 0.002(5) 0.016(6) 0.029(6)
C7 0.061(8) 0.043(7) 0.048(7) 0.003(5) 0.010(6) 0.019(6)
C8 0.044(7) 0.034(6) 0.041(6) 0.005(4) 0.010(5) 0.016(5)
C9 0.034(6) 0.035(6) 0.041(6) 0.002(4) 0.012(5) 0.013(5)
C10 0.044(6) 0.032(5) 0.044(6) 0.001(4) 0.015(5) 0.019(5)
C11 0.046(6) 0.025(5) 0.042(6) 0.001(4) 0.011(5) 0.015(5)
C12 0.042(6) 0.036(6) 0.037(5) 0.004(4) 0.016(5) 0.019(5)
C13 0.045(7) 0.046(7) 0.090(9) 0.009(6) 0.022(6) 0.028(6)
C14 0.081(9) 0.039(6) 0.072(8) 0.022(6) 0.046(7) 0.028(6)
C15 0.116(13) 0.061(9) 0.093(10) 0.018(7) 0.070(10) 0.034(9)
C16 0.085(10) 0.045(7) 0.110(11) 0.032(7) 0.059(9) 0.022(7)
C17 0.063(7) 0.034(6) 0.047(6) 0.011(5) 0.026(5) 0.028(5)
C18 0.047(7) 0.040(6) 0.050(6) -0.002(5) 0.014(5) 0.021(5)
C19 0.037(6) 0.049(7) 0.053(6) -0.002(5) 0.013(5) 0.020(5)
C20 0.039(6) 0.040(6) 0.053(6) 0.006(5) 0.014(5) 0.021(5)
C21 0.064(9) 0.072(9) 0.095(10) 0.024(8) 0.040(8) 0.034(8)
C22 0.058(8) 0.052(7) 0.042(6) 0.003(5) 0.005(5) 0.030(6)
C23 0.075(11) 0.078(10) 0.088(10) -0.003(8) 0.008(8) 0.026(9)
C24 0.064(9) 0.097(11) 0.086(10) 0.026(8) 0.026(8) 0.054(9)
C25 0.051(7) 0.037(6) 0.054(6) 0.011(5) 0.016(5) 0.028(5)
C26 0.053(7) 0.040(6) 0.052(6) 0.016(5) 0.017(5) 0.025(6)
C27 0.048(7) 0.026(5) 0.047(6) 0.011(4) 0.020(5) 0.020(5)
C28 0.043(7) 0.040(6) 0.055(7) 0.003(5) 0.021(6) 0.008(5)
C29 0.063(9) 0.044(7) 0.047(7) -0.007(5) 0.011(6) 0.017(6)
C30 0.075(9) 0.048(7) 0.052(7) 0.011(6) 0.027(7) 0.034(7)
C31 0.060(8) 0.047(7) 0.068(8) 0.021(6) 0.034(7) 0.033(6)
C32 0.049(7) 0.032(5) 0.048(6) 0.005(5) 0.018(5) 0.020(5)
C33 0.051(7) 0.033(5) 0.048(6) 0.014(5) 0.026(5) 0.022(5)
C34 0.065(8) 0.042(7) 0.058(7) 0.013(5) 0.030(6) 0.026(6)
C35 0.079(10) 0.040(7) 0.094(10) 0.028(7) 0.047(8) 0.023(7)
C36 0.063(9) 0.055(8) 0.103(11) 0.019(8) 0.051(9) 0.016(7)
C37 0.057(8) 0.057(8) 0.083(9) 0.013(7) 0.032(7) 0.023(7)
C38 0.043(7) 0.038(6) 0.068(7) 0.011(5) 0.023(6) 0.015(6)
C39 0.053(7) 0.046(6) 0.038(6) 0.010(5) 0.020(5) 0.026(6)
C40 0.105(11) 0.080(9) 0.039(7) 0.020(6) 0.028(7) 0.061(9)
C41 0.120(13) 0.087(10) 0.047(8) 0.022(7) 0.032(8) 0.059(10)
C42 0.115(12) 0.073(9) 0.052(8) 0.012(7) 0.045(8) 0.048(9)
C43 0.075(9) 0.065(8) 0.065(8) 0.004(7) 0.033(7) 0.037(8)
C44 0.057(8) 0.058(7) 0.046(6) 0.006(5) 0.018(6) 0.027(6)
C45 0.039(6) 0.044(6) 0.033(5) 0.003(4) 0.006(4) 0.021(5)
C46 0.057(8) 0.051(7) 0.036(6) 0.004(5) 0.015(5) 0.029(6)
C47 0.074(9) 0.047(7) 0.040(6) 0.002(5) 0.018(6) 0.023(7)
C48 0.046(7) 0.064(8) 0.047(7) -0.007(6) 0.002(5) 0.019(7)
C49 0.047(8) 0.070(9) 0.083(9) 0.012(7) 0.018(7) 0.029(7)
C50 0.044(7) 0.050(7) 0.056(7) 0.008(5) 0.010(5) 0.026(6)
C51 0.108(12) 0.044(7) 0.067(8) 0.025(6) 0.035(8) 0.047(8)
C52 0.094(11) 0.043(7) 0.067(8) 0.022(6) 0.037(8) 0.029(7)
C53 0.070(8) 0.051(7) 0.039(6) 0.006(5) 0.006(6) 0.043(7)
C54 0.086(11) 0.071(9) 0.050(7) -0.008(6) -0.009(7) 0.058(8)
C55 0.073(10) 0.104(12) 0.065(9) -0.002(8) 0.002(8) 0.067(10)
C56 0.071(10) 0.122(14) 0.041(7) 0.011(8) 0.001(7) 0.057(10)
C57 0.057(9) 0.070(9) 0.060(8) 0.002(6) 0.012(6) 0.033(7)
C58 0.063(9) 0.056(8) 0.053(7) 0.002(6) 0.010(6) 0.036(7)
C59 0.067(8) 0.046(7) 0.038(6) 0.012(5) 0.024(6) 0.027(6)
C60 0.082(10) 0.052(7) 0.060(8) 0.015(6) 0.026(7) 0.034(7)
C61 0.085(10) 0.082(10) 0.057(8) 0.019(7) 0.041(8) 0.025(8)
C62 0.080(10) 0.071(9) 0.060(8) -0.004(7) 0.025(7) 0.039(8)
C63 0.085(10) 0.065(8) 0.043(7) 0.009(6) 0.022(7) 0.042(8)
C64 0.055(7) 0.045(7) 0.045(6) 0.009(5) 0.005(5) 0.029(6)
C65 0.062(8) 0.032(6) 0.088(9) 0.012(6) 0.043(8) 0.018(6)
C66 0.072(10) 0.057(8) 0.089(10) -0.003(7) 0.049(8) 0.016(7)
C67 0.092(13) 0.068(11) 0.159(18) 0.002(11) 0.077(13) 0.035(10)
C68 0.086(14) 0.088(13) 0.160(19) -0.010(13) 0.059(14) 0.027(11)
C69 0.054(10) 0.084(11) 0.133(15) 0.010(10) 0.019(9) 0.030(9)
C70 0.068(10) 0.050(8) 0.097(11) 0.016(7) 0.029(8) 0.027(7)
C71 0.062(8) 0.043(7) 0.044(6) 0.001(5) 0.010(6) 0.032(6)
C72 0.055(7) 0.037(6) 0.053(7) 0.003(5) 0.011(6) 0.022(6)
C73 0.071(9) 0.061(8) 0.055(7) 0.004(6) 0.018(6) 0.044(7)
C74 0.094(11) 0.043(7) 0.054(7) -0.003(6) 0.008(7) 0.043(8)
C75 0.084(10) 0.035(7) 0.075(9) 0.005(6) 0.029(8) 0.016(7)
C76 0.077(9) 0.042(7) 0.064(8) 0.008(6) 0.025(7) 0.023(7)
O1 0.085(7) 0.043(5) 0.059(5) 0.016(4) 0.017(5) 0.030(5)
O2 0.031(5) 0.061(5) 0.081(6) -0.002(4) 0.013(4) 0.012(4)
O3 0.083(6) 0.055(5) 0.039(4) 0.003(4) 0.018(4) 0.032(5)
O4 0.053(5) 0.069(6) 0.075(6) 0.012(4) 0.038(5) 0.025(5)
O5 0.152(10) 0.067(6) 0.067(6) 0.029(5) 0.032(6) 0.066(7)
O6 0.062(6) 0.064(6) 0.052(5) -0.014(4) -0.001(4) 0.032(5)
O7 0.067(6) 0.095(7) 0.065(5) 0.002(5) 0.033(5) 0.043(6)
O8 0.058(5) 0.049(5) 0.068(5) 0.003(4) 0.017(4) 0.034(4)
S5 0.058(2) 0.064(2) 0.0629(19) 0.0193(16) 0.0260(16) 0.0309(17)
O9 0.104(8) 0.071(6) 0.113(8) 0.028(6) 0.030(6) 0.058(6)
O10 0.092(7) 0.063(6) 0.108(8) 0.007(5) 0.043(6) 0.032(6)
O11 0.064(7) 0.165(11) 0.068(6) 0.019(6) 0.033(5) 0.031(7)
C77 0.075(10) 0.078(10) 0.082(10) 0.036(9) 0.036(8) 0.038(9)
F1 0.101(7) 0.124(8) 0.093(7) -0.019(6) 0.005(5) 0.037(7)
F2 0.075(6) 0.141(9) 0.122(8) 0.036(7) 0.052(6) 0.007(6)
F3 0.075(6) 0.151(10) 0.158(9) 0.069(8) 0.028(6) 0.058(7)
N3 0.182(19) 0.104(15) 0.140(16) 0.067(14) 0.051(13) 0.053(15)
C86 0.125(15) 0.070(11) 0.059(9) 0.024(9) 0.050(9) 0.020(11)
C87 0.120(15) 0.093(13) 0.127(15) 0.066(12) 0.030(12) 0.038(12)
N4 0.165(17) 0.135(15) 0.095(12) 0.038(11) 0.039(12) 0.092(14)
C88 0.107(15) 0.128(18) 0.076(13) 0.013(12) 0.010(11) 0.056(13)
C89 0.082(14) 0.17(2) 0.15(2) -0.026(17) 0.024(13) 0.036(15)

loop_
_atom_type_symbol
_atom_type_description
_atom_type_scat_dispersion_real
_atom_type_scat_dispersion_imag
_atom_type_scat_source
C C 0.0033 0.0016 'International Tables Vol C Tables 4.2.6.8 and 6.1.1.4'
H H 0.0000 0.0000 'International Tables Vol C Tables 4.2.6.8 and 6.1.1.4'
N N 0.0061 0.0033 'International Tables Vol C Tables 4.2.6.8 and 6.1.1.4'
O O 0.0106 0.0060 'International Tables Vol C Tables 4.2.6.8 and 6.1.1.4'
F F 0.0171 0.0103 'International Tables Vol C Tables 4.2.6.8 and 6.1.1.4'
P P 0.1023 0.0942 'International Tables Vol C Tables 4.2.6.8 and 6.1.1.4'
S S 0.1246 0.1234 'International Tables Vol C Tables 4.2.6.8 and 6.1.1.4'
Cl Cl 0.1484 0.1585 'International Tables Vol C Tables 4.2.6.8 and 6.1.1.4'
Fe Fe 0.3463 0.8444 'International Tables Vol C Tables 4.2.6.8 and 6.1.1.4'

loop_
_geom_angle_atom_site_label_1
_geom_angle_atom_site_label_2
_geom_angle_atom_site_label_3
_geom_angle
_geom_angle_site_symmetry_1
_geom_angle_site_symmetry_3
_geom_angle_publ_flag
C3 Fe1 C1 95.7(4) . . ?
C3 Fe1 C2 90.5(5) . . ?
C1 Fe1 C2 108.8(5) . . ?
C3 Fe1 S1 88.7(3) . . ?
C1 Fe1 S1 114.2(3) . . ?
C2 Fe1 S1 136.9(3) . . ?
C3 Fe1 S3 168.0(3) . . ?
C1 Fe1 S3 92.7(3) . . ?
C2 Fe1 S3 94.8(3) . . ?
S1 Fe1 S3 80.08(10) . . ?
C3 Fe1 Fe2 114.2(3) . . ?
C1 Fe1 Fe2 146.8(3) . . ?
C2 Fe1 Fe2 85.9(3) . . ?
S1 Fe1 Fe2 55.72(8) . . ?
S3 Fe1 Fe2 55.63(7) . . ?
C4 Fe2 P2 94.4(3) . . ?
C4 Fe2 P1 93.2(3) . . ?
P2 Fe2 P1 88.10(10) . . ?
C4 Fe2 S1 163.4(3) . . ?
P2 Fe2 S1 102.26(11) . . ?
P1 Fe2 S1 88.07(10) . . ?
C4 Fe2 S3 94.5(3) . . ?
P2 Fe2 S3 105.25(10) . . ?
P1 Fe2 S3 163.99(11) . . ?
S1 Fe2 S3 80.59(10) . . ?
C4 Fe2 Fe1 108.2(3) . . ?
P2 Fe2 Fe1 151.11(10) . . ?
P1 Fe2 Fe1 107.86(9) . . ?
S1 Fe2 Fe1 55.92(7) . . ?
S3 Fe2 Fe1 56.32(7) . . ?
C7 Fe3 C6 91.8(5) . . ?
C7 Fe3 C5 98.3(5) . . ?
C6 Fe3 C5 100.1(5) . . ?
C7 Fe3 S2 158.3(4) . . ?
C6 Fe3 S2 87.4(4) . . ?
C5 Fe3 S2 103.2(4) . . ?
C7 Fe3 S4 92.1(4) . . ?
C6 Fe3 S4 154.7(4) . . ?
C5 Fe3 S4 104.1(4) . . ?
S2 Fe3 S4 79.89(10) . . ?
C7 Fe3 Fe4 102.6(4) . . ?
C6 Fe3 Fe4 99.6(4) . . ?
C5 Fe3 Fe4 150.6(3) . . ?
S2 Fe3 Fe4 56.24(8) . . ?
S4 Fe3 Fe4 55.24(8) . . ?
C8 Fe4 P3 91.7(3) . . ?
C8 Fe4 P4 91.0(4) . . ?
P3 Fe4 P4 86.33(12) . . ?
C8 Fe4 S4 95.6(4) . . ?
P3 Fe4 S4 100.88(11) . . ?
P4 Fe4 S4 170.03(12) . . ?
C8 Fe4 S2 149.2(3) . . ?
P3 Fe4 S2 119.14(11) . . ?
P4 Fe4 S2 90.02(11) . . ?
S4 Fe4 S2 80.47(10) . . ?
C8 Fe4 Fe3 96.3(3) . . ?
P3 Fe4 Fe3 156.57(11) . . ?
P4 Fe4 Fe3 115.44(10) . . ?
S4 Fe4 Fe3 56.49(8) . . ?
S2 Fe4 Fe3 56.02(8) . . ?
C9 S1 Fe2 114.0(3) . . ?
C9 S1 Fe1 111.7(3) . . ?
Fe2 S1 Fe1 68.36(9) . . ?
C12 S2 Fe3 110.8(3) . . ?
C12 S2 Fe4 120.5(3) . . ?
Fe3 S2 Fe4 67.74(9) . . ?
C17 S3 Fe2 115.5(3) . . ?
C17 S3 Fe1 112.4(3) . . ?
Fe2 S3 Fe1 68.04(8) . . ?
C20 S4 Fe4 112.7(3) . . ?
C20 S4 Fe3 114.0(4) . . ?
Fe4 S4 Fe3 68.28(9) . . ?
C33 P1 C27 100.9(5) . . ?
C33 P1 C25 105.8(5) . . ?
C27 P1 C25 103.3(5) . . ?
C33 P1 Fe2 117.0(3) . . ?
C27 P1 Fe2 122.8(3) . . ?
C25 P1 Fe2 105.2(3) . . ?
C45 P2 C39 99.8(5) . . ?
C45 P2 C26 104.5(5) . . ?
C39 P2 C26 103.9(5) . . ?
C45 P2 Fe2 117.7(3) . . ?
C39 P2 Fe2 120.8(4) . . ?
C26 P2 Fe2 108.3(4) . . ?
C59 P3 C53 104.5(5) . . ?
C59 P3 C51 106.0(6) . . ?
C53 P3 C51 104.1(6) . . ?
C59 P3 Fe4 119.8(4) . . ?
C53 P3 Fe4 115.1(4) . . ?
C51 P3 Fe4 106.0(4) . . ?
C71 P4 C65 100.9(5) . . ?
C71 P4 C52 102.9(5) . . ?
C65 P4 C52 103.0(6) . . ?
C71 P4 Fe4 121.5(4) . . ?
C65 P4 Fe4 117.1(4) . . ?
C52 P4 Fe4 109.2(4) . . ?
C10 N1 C11 110.8(8) . . ?
C10 N1 C13 110.3(8) . . ?
C11 N1 C13 108.0(8) . . ?
C10 N1 C14 106.3(8) . . ?
C11 N1 C14 112.4(8) . . ?
C13 N1 C14 109.0(9) . . ?
C19 N2 C18 111.7(8) . . ?
C19 N2 C21 106.7(9) . . ?
C18 N2 C21 109.9(8) . . ?
C19 N2 C22 111.6(8) . . ?
C18 N2 C22 107.9(8) . . ?
C21 N2 C22 109.0(9) . . ?
O1 C1 Fe1 176.5(10) . . ?
O2 C2 Fe1 178.0(10) . . ?
O3 C3 Fe1 177.2(9) . . ?
O4 C4 Fe2 178.4(10) . . ?
O5 C5 Fe3 175.9(11) . . ?
O6 C6 Fe3 177.5(10) . . ?
O7 C7 Fe3 179.0(12) . . ?
O8 C8 Fe4 177.8(9) . . ?
C10 C9 S1 107.4(6) . . ?
N1 C10 C9 114.3(8) . . ?
N1 C11 C12 116.6(8) . . ?
C11 C12 S2 105.9(6) . . ?
C15 C14 N1 110.0(9) . . ?
C15 C14 C16 110.1(11) . . ?
N1 C14 C16 111.1(9) . . ?
C18 C17 S3 109.5(7) . . ?
C17 C18 N2 116.1(8) . . ?
N2 C19 C20 118.9(9) . . ?
C19 C20 S4 116.9(7) . . ?
C24 C22 C23 107.9(11) . . ?
C24 C22 N2 112.3(9) . . ?
C23 C22 N2 110.5(10) . . ?
C26 C25 P1 108.7(7) . . ?
C25 C26 P2 109.5(7) . . ?
C28 C27 C32 117.5(9) . . ?
C28 C27 P1 122.5(8) . . ?
C32 C27 P1 120.0(8) . . ?
C29 C28 C27 122.1(11) . . ?
C30 C29 C28 119.9(11) . . ?
C29 C30 C31 120.1(11) . . ?
C30 C31 C32 119.5(11) . . ?
C31 C32 C27 120.9(10) . . ?
C34 C33 C38 116.9(10) . . ?
C34 C33 P1 123.9(9) . . ?
C38 C33 P1 119.0(8) . . ?
C35 C34 C33 122.8(12) . . ?
C34 C35 C36 119.5(12) . . ?
C35 C36 C37 119.2(12) . . ?
C38 C37 C36 120.2(13) . . ?
C37 C38 C33 121.4(11) . . ?
C44 C39 C40 119.4(10) . . ?
C44 C39 P2 121.8(8) . . ?
C40 C39 P2 118.6(8) . . ?
C41 C40 C39 119.0(12) . . ?
C42 C41 C40 122.0(12) . . ?
C41 C42 C43 119.8(12) . . ?
C42 C43 C44 119.6(12) . . ?
C39 C44 C43 120.1(11) . . ?
C50 C45 C46 118.1(10) . . ?
C50 C45 P2 122.7(8) . . ?
C46 C45 P2 119.1(8) . . ?
C47 C46 C45 121.6(11) . . ?
C46 C47 C48 119.7(11) . . ?
C49 C48 C47 117.9(12) . . ?
C48 C49 C50 122.5(12) . . ?
C49 C50 C45 120.0(11) . . ?
C52 C51 P3 108.4(8) . . ?
C51 C52 P4 109.9(8) . . ?
C58 C53 C54 117.5(12) . . ?
C58 C53 P3 121.9(8) . . ?
C54 C53 P3 120.1(9) . . ?
C55 C54 C53 120.3(12) . . ?
C56 C55 C54 121.6(12) . . ?
C55 C56 C57 118.7(13) . . ?
C58 C57 C56 120.5(13) . . ?
C57 C58 C53 121.4(11) . . ?
C64 C59 C60 117.1(10) . . ?
C64 C59 P3 119.7(8) . . ?
C60 C59 P3 123.2(9) . . ?
C61 C60 C59 120.3(11) . . ?
C62 C61 C60 119.5(12) . . ?
C63 C62 C61 120.0(12) . . ?
C64 C63 C62 120.0(12) . . ?
C63 C64 C59 123.1(11) . . ?
C70 C65 C66 117.8(13) . . ?
C70 C65 P4 121.0(10) . . ?
C66 C65 P4 121.2(11) . . ?
C67 C66 C65 118.8(15) . . ?
C68 C67 C66 124.1(17) . . ?
C67 C68 C69 117.1(19) . . ?
C70 C69 C68 123.2(18) . . ?
C69 C70 C65 118.9(15) . . ?
C76 C71 C72 117.5(10) . . ?
C76 C71 P4 120.7(9) . . ?
C72 C71 P4 121.7(9) . . ?
C73 C72 C71 120.9(11) . . ?
C74 C73 C72 118.8(12) . . ?
C75 C74 C73 119.9(11) . . ?
C74 C75 C76 122.5(12) . . ?
C71 C76 C75 120.3(12) . . ?
O11 S5 O10 116.6(7) . . ?
O11 S5 O9 113.4(7) . . ?
O10 S5 O9 114.3(6) . . ?
O11 S5 C77 103.2(6) . . ?
O10 S5 C77 104.1(6) . . ?
O9 S5 C77 103.0(6) . . ?
F3 C77 F1 104.5(11) . . ?
F3 C77 F2 105.6(11) . . ?
F1 C77 F2 109.3(11) . . ?
F3 C77 S5 111.9(9) . . ?
F1 C77 S5 112.8(9) . . ?
F2 C77 S5 112.2(9) . . ?
O14 S6 O13 113.3(9) . . ?
O14 S6 O12 111.6(8) . . ?
O13 S6 O12 111.2(8) . . ?
O14 S6 C78 93.6(7) . . ?
O13 S6 C78 117.2(9) . . ?
O12 S6 C78 108.8(8) . . ?
F6 C78 F4 110.6(12) . . ?
F6 C78 F5 98.1(11) . . ?
F4 C78 F5 119.7(11) . . ?
F6 C78 S6 91.6(7) . . ?
F4 C78 S6 111.2(10) . . ?
F5 C78 S6 119.8(13) . . ?
C80 O15 C81 112(2) . . ?
C79 C80 O15 109(3) . . ?
C82 C81 O15 101(2) . . ?
Cl1 C83 Cl2 114.6(14) . . ?
Cl4 C84 Cl3 114.0(18) . . ?
N3 C86 C87 174(3) . . ?
N4 C88 C89 174(2) . . ?

loop_
_geom_bond_atom_site_label_1
_geom_bond_atom_site_label_2
_geom_bond_distance
_geom_bond_site_symmetry_2
_geom_bond_publ_flag
Fe1 C3 1.776(11) . ?
Fe1 C1 1.783(11) . ?
Fe1 C2 1.812(14) . ?
Fe1 S1 2.271(3) . ?
Fe1 S3 2.287(3) . ?
Fe1 Fe2 2.5490(18) . ?
Fe2 C4 1.779(14) . ?
Fe2 P2 2.204(3) . ?
Fe2 P1 2.232(3) . ?
Fe2 S1 2.266(3) . ?
Fe2 S3 2.269(3) . ?
Fe3 C7 1.774(14) . ?
Fe3 C6 1.774(12) . ?
Fe3 C5 1.806(12) . ?
Fe3 S2 2.276(3) . ?
Fe3 S4 2.279(3) . ?
Fe3 Fe4 2.5397(19) . ?
Fe4 C8 1.724(11) . ?
Fe4 P3 2.194(3) . ?
Fe4 P4 2.231(3) . ?
Fe4 S4 2.246(3) . ?
Fe4 S2 2.282(3) . ?
S1 C9 1.836(10) . ?
S2 C12 1.840(9) . ?
S3 C17 1.836(11) . ?
S4 C20 1.832(10) . ?
P1 C33 1.832(11) . ?
P1 C27 1.838(10) . ?
P1 C25 1.852(10) . ?
P2 C45 1.805(11) . ?
P2 C39 1.840(10) . ?
P2 C26 1.845(10) . ?
P3 C59 1.824(11) . ?
P3 C53 1.815(12) . ?
P3 C51 1.831(11) . ?
P4 C71 1.820(10) . ?
P4 C65 1.830(13) . ?
P4 C52 1.833(12) . ?
N1 C10 1.499(13) . ?
N1 C11 1.511(12) . ?
N1 C13 1.509(14) . ?
N1 C14 1.548(14) . ?
N2 C19 1.505(13) . ?
N2 C18 1.513(13) . ?
N2 C21 1.548(15) . ?
N2 C22 1.543(14) . ?
C1 O1 1.143(12) . ?
C2 O2 1.116(13) . ?
C3 O3 1.154(12) . ?
C4 O4 1.138(13) . ?
C5 O5 1.124(13) . ?
C6 O6 1.160(13) . ?
C7 O7 1.153(14) . ?
C8 O8 1.179(12) . ?
C9 C10 1.525(14) . ?
C11 C12 1.542(14) . ?
C14 C15 1.524(17) . ?
C14 C16 1.565(16) . ?
C17 C18 1.507(14) . ?
C19 C20 1.522(15) . ?
C22 C24 1.511(16) . ?
C22 C23 1.509(18) . ?
C25 C26 1.527(14) . ?
C27 C28 1.381(15) . ?
C27 C32 1.406(14) . ?
C28 C29 1.381(15) . ?
C29 C30 1.367(17) . ?
C30 C31 1.399(17) . ?
C31 C32 1.384(15) . ?
C33 C34 1.376(14) . ?
C33 C38 1.403(15) . ?
C34 C35 1.344(17) . ?
C35 C36 1.391(19) . ?
C36 C37 1.388(18) . ?
C37 C38 1.346(16) . ?
C39 C44 1.360(15) . ?
C39 C40 1.384(15) . ?
C40 C41 1.378(17) . ?
C41 C42 1.336(19) . ?
C42 C43 1.365(18) . ?
C43 C44 1.401(16) . ?
C45 C50 1.385(14) . ?
C45 C46 1.385(14) . ?
C46 C47 1.377(16) . ?
C47 C48 1.410(17) . ?
C48 C49 1.358(17) . ?
C49 C50 1.378(17) . ?
C51 C52 1.544(19) . ?
C53 C58 1.401(16) . ?
C53 C54 1.410(15) . ?
C54 C55 1.378(19) . ?
C55 C56 1.38(2) . ?
C56 C57 1.392(18) . ?
C57 C58 1.372(17) . ?
C59 C64 1.367(14) . ?
C59 C60 1.403(16) . ?
C60 C61 1.377(17) . ?
C61 C62 1.393(18) . ?
C62 C63 1.349(18) . ?
C63 C64 1.350(15) . ?
C65 C70 1.402(18) . ?
C65 C66 1.402(16) . ?
C66 C67 1.38(2) . ?
C67 C68 1.31(3) . ?
C68 C69 1.38(2) . ?
C69 C70 1.361(19) . ?
C71 C76 1.377(16) . ?
C71 C72 1.418(16) . ?
C72 C73 1.387(15) . ?
C73 C74 1.388(18) . ?
C74 C75 1.340(18) . ?
C75 C76 1.371(16) . ?
S5 O11 1.401(9) . ?
S5 O10 1.406(9) . ?
S5 O9 1.421(8) . ?
S5 C77 1.755(12) . ?
C77 F3 1.346(13) . ?
C77 F1 1.317(13) . ?
C77 F2 1.328(13) . ?
S6 O14 1.412(10) . ?
S6 O13 1.405(10) . ?
S6 O12 1.431(9) . ?
S6 C78 1.715(11) . ?
C78 F6 1.373(12) . ?
C78 F4 1.337(11) . ?
C78 F5 1.328(12) . ?
O15 C80 1.44(3) . ?
O15 C81 1.50(3) . ?
C79 C80 1.35(3) . ?
C81 C82 1.455(18) . ?
C83 Cl1 1.672(17) . ?
C83 Cl2 1.697(17) . ?
C84 Cl4 1.652(19) . ?
C84 Cl3 1.676(19) . ?
N3 C86 0.93(2) . ?
C86 C87 1.60(3) . ?
N4 C88 1.09(2) . ?
C88 C89 1.41(3) . ?
